data_4071889
loop_
_publ_author_name
'Liu, Dongmei'
'Wang, Yaorong'
'Chan, Hoi-Shan'
'Tang, Yong'
'Xie, Zuowei'

_publ_section_title
;
 Synthesis, Structure, and Reactivity of Group 4 Metallacarboranes Bearing
 the Ligand [Me2C(C9H6)(C2B9H10)]3&#x2212;
;
_journal_issue 20
_journal_name_full Organometallics
_journal_page_first 5295
_journal_paper_doi 10.1021/om800452f
_journal_volume 27
_journal_year 2008
_chemical_formula_sum 'C17 H34 B9 N'
_chemical_formula_weight 349.74
_chemical_name_systematic
; 
 ? 
;
_space_group_IT_number 61
_symmetry_cell_setting orthorhombic
_symmetry_space_group_name_Hall '-P 2ac 2ab'
_symmetry_space_group_name_H-M 'P b c a'
_atom_sites_solution_hydrogens geom
_atom_sites_solution_primary direct
_atom_sites_solution_secondary difmap
_audit_creation_method SHELXL-97
_cell_angle_alpha 90.00
_cell_angle_beta 90.00
_cell_angle_gamma 90.00
_cell_formula_units_Z 8
_cell_length_a 9.3447(13)
_cell_length_b 13.4617(18)
_cell_length_c 34.022(5)
_cell_measurement_temperature 293(2)
_cell_volume 4279.8(10)
_computing_cell_refinement 'Bruker SMART'
_computing_data_collection 'Bruker SMART'
_computing_data_reduction 'Bruker SHELXTL'
_computing_molecular_graphics 'Bruker SHELXTL'
_computing_publication_material 'Bruker SHELXTL'
_computing_structure_refinement 'SHELXL-97 (Sheldrick, 1997)'
_computing_structure_solution 'SHELXS-97 (Sheldrick, 1990)'
_diffrn_ambient_temperature 293(2)
_diffrn_measured_fraction_theta_full 1.000
_diffrn_measured_fraction_theta_max 1.000
_diffrn_measurement_device_type 'CCD area detector'
_diffrn_measurement_method 'phi and omega scans'
_diffrn_radiation_monochromator graphite
_diffrn_radiation_source 'fine-focus sealed tube'
_diffrn_radiation_type MoK\a
_diffrn_radiation_wavelength 0.71073
_diffrn_reflns_av_R_equivalents 0.1251
_diffrn_reflns_av_sigmaI/netI 0.0852
_diffrn_reflns_limit_h_max 10
_diffrn_reflns_limit_h_min -10
_diffrn_reflns_limit_k_max 15
_diffrn_reflns_limit_k_min -15
_diffrn_reflns_limit_l_max 38
_diffrn_reflns_limit_l_min -33
_diffrn_reflns_number 20082
_diffrn_reflns_theta_full 25.00
_diffrn_reflns_theta_max 25.00
_diffrn_reflns_theta_min 1.20
_exptl_absorpt_coefficient_mu 0.055
_exptl_absorpt_correction_T_max 1.0000
_exptl_absorpt_correction_T_min 0.6652
_exptl_absorpt_correction_type sadabs
_exptl_crystal_colour yellow
_exptl_crystal_density_diffrn 1.086
_exptl_crystal_density_method 'not measured'
_exptl_crystal_description prism
_exptl_crystal_F_000 1504
_exptl_crystal_size_max 0.65
_exptl_crystal_size_mid 0.30
_exptl_crystal_size_min 0.15
_refine_diff_density_max 0.631
_refine_diff_density_min -0.725
_refine_diff_density_rms 0.063
_refine_ls_extinction_method none
_refine_ls_goodness_of_fit_ref 1.023
_refine_ls_hydrogen_treatment mixed
_refine_ls_matrix_type full
_refine_ls_number_parameters 280
_refine_ls_number_reflns 3366
_refine_ls_number_restraints 0
_refine_ls_restrained_S_all 1.023
_refine_ls_R_factor_all 0.1931
_refine_ls_R_factor_gt 0.0967
_refine_ls_shift/su_max 0.016
_refine_ls_shift/su_mean 0.002
_refine_ls_structure_factor_coef Fsqd
_refine_ls_weighting_details 'calc w=1/[\s^2^(Fo^2^)+(0.1825P)^2^+3.5765P] where P=(Fo^2^+2Fc^2^)/3'
_refine_ls_weighting_scheme calc
_refine_ls_wR_factor_gt 0.2617
_refine_ls_wR_factor_ref 0.3432
_reflns_number_gt 1570
_reflns_number_total 3366
_reflns_threshold_expression >2sigma(I)
_cod_data_source_file om800452f_si_001.cif
_cod_data_source_block 2
_cod_original_sg_symbol_H-M Pbca
_cod_database_code 4071889

loop_
_symmetry_equiv_pos_as_xyz
'x, y, z'
'-x+1/2, -y, z+1/2'
'-x, y+1/2, -z+1/2'
'x+1/2, -y+1/2, -z'
'-x, -y, -z'
'x-1/2, y, -z-1/2'
'x, -y-1/2, z-1/2'
'-x-1/2, y-1/2, z'

loop_
_atom_site_label
_atom_site_type_symbol
_atom_site_fract_x
_atom_site_fract_y
_atom_site_fract_z
_atom_site_U_iso_or_equiv
_atom_site_adp_type
_atom_site_occupancy
_atom_site_symmetry_multiplicity
_atom_site_calc_flag
_atom_site_refinement_flags
C24 C 0.1459(3) 0.52644(19) 0.07044(7) 0.0467(8) Uani 1 1 d .
C21 C 0.2947(3) 0.56401(19) 0.08144(8) 0.0463(8) Uani 1 1 d .
C25 C 0.0191(3) 0.5878(2) 0.06072(7) 0.0505(8) Uani 1 1 d .
C1 C 0.3067(3) 0.59758(18) 0.12520(7) 0.0412(7) Uani 1 1 d .
C2 C 0.2767(3) 0.51294(18) 0.15570(8) 0.0453(8) Uani 1 1 d .
B7 B 0.2038(3) 0.5542(2) 0.19898(9) 0.0467(9) Uani 1 1 d .
C30 C -0.0913(3) 0.5256(2) 0.04838(8) 0.0602(9) Uani 1 1 d .
B11 B 0.2068(3) 0.6835(2) 0.19324(9) 0.0475(9) Uani 1 1 d .
B6 B 0.1549(3) 0.6090(2) 0.15404(9) 0.0395(8) Uani 1 1 d .
B4 B 0.5004(4) 0.6142(3) 0.18761(10) 0.0531(10) Uani 1 1 d .
H4 H 0.6153 0.5993 0.1913 0.064 Uiso 1 1 calc R
B3 B 0.3816(3) 0.5092(2) 0.19295(10) 0.0497(10) Uani 1 1 d .
C26 C -0.0039(3) 0.6896(2) 0.06116(8) 0.0614(10) Uani 1 1 d .
H26A H 0.0677 0.7319 0.0701 0.074 Uiso 1 1 calc R
B8 B 0.3475(4) 0.6211(2) 0.21788(9) 0.0501(10) Uani 1 1 d .
H8 H 0.3616 0.6278 0.2499 0.060 Uiso 1 1 calc R
C23 C 0.3364(3) 0.6476(2) 0.05333(9) 0.0633(10) Uani 1 1 d .
H23A H 0.3283 0.6247 0.0267 0.095 Uiso 1 1 calc R
H23B H 0.4333 0.6675 0.0584 0.095 Uiso 1 1 calc R
H23C H 0.2737 0.7033 0.0572 0.095 Uiso 1 1 calc R
C32 C 0.1093(3) 0.4321(2) 0.06467(8) 0.0600(9) Uani 1 1 d .
H32 H 0.1709 0.3790 0.0691 0.072 Uiso 1 1 calc R
B5 B 0.4433(3) 0.6638(2) 0.13934(10) 0.0536(10) Uani 1 1 d .
B9 B 0.3886(4) 0.7195(2) 0.18425(10) 0.0528(10) Uani 1 1 d .
C22 C 0.4069(3) 0.4810(2) 0.07550(9) 0.0663(10) Uani 1 1 d .
H22A H 0.4026 0.4575 0.0489 0.099 Uiso 1 1 calc R
H22B H 0.3870 0.4271 0.0931 0.099 Uiso 1 1 calc R
H22C H 0.5007 0.5068 0.0808 0.099 Uiso 1 1 calc R
B10 B 0.2638(3) 0.7101(2) 0.14532(10) 0.0470(9) Uani 1 1 d .
C28 C -0.2372(4) 0.6667(3) 0.03568(9) 0.0789(12) Uani 1 1 d .
H28A H -0.3221 0.6942 0.0265 0.095 Uiso 1 1 calc R
C29 C -0.2219(3) 0.5644(3) 0.03601(9) 0.0756(12) Uani 1 1 d .
H29A H -0.2964 0.5230 0.0282 0.091 Uiso 1 1 calc R
C27 C -0.1309(4) 0.7281(3) 0.04854(10) 0.0785(12) Uani 1 1 d .
H27A H -0.1450 0.7965 0.0487 0.094 Uiso 1 1 calc R
C31 C -0.0408(4) 0.4201(3) 0.05028(9) 0.0745(11) Uani 1 1 d .
H31A H -0.0978 0.3813 0.0685 0.089 Uiso 1 1 calc R
H31B H -0.0433 0.3888 0.0246 0.089 Uiso 1 1 calc R
N1 N 0.7244(4) 0.3787(3) 0.18147(10) 0.1878(14) Uani 1 1 d .
H1 H 0.6494 0.4216 0.1833 0.225 Uiso 1 1 calc R
C35 C 0.7361(5) 0.3541(3) 0.21997(10) 0.1149(15) Uani 1 1 d .
H35A H 0.7769 0.4087 0.2342 0.172 Uiso 1 1 calc R
H35B H 0.7968 0.2969 0.2226 0.172 Uiso 1 1 calc R
H35C H 0.6430 0.3392 0.2304 0.172 Uiso 1 1 calc R
C34 C 0.6595(4) 0.3058(4) 0.15644(14) 0.143(2) Uani 1 1 d .
H34A H 0.5893 0.2692 0.1711 0.214 Uiso 1 1 calc R
H34B H 0.7316 0.2611 0.1469 0.214 Uiso 1 1 calc R
H34C H 0.6142 0.3384 0.1346 0.214 Uiso 1 1 calc R
C33 C 0.8250(4) 0.4436(4) 0.16369(17) 0.149(2) Uani 1 1 d .
H33A H 0.8564 0.4918 0.1826 0.224 Uiso 1 1 calc R
H33B H 0.7811 0.4768 0.1419 0.224 Uiso 1 1 calc R
H33C H 0.9058 0.4059 0.1546 0.224 Uiso 1 1 calc R
H3A H 0.408(2) 0.4419(16) 0.2049(6) 0.042(6) Uiso 1 1 d .
H6A H 0.051(2) 0.5978(16) 0.1420(6) 0.042(6) Uiso 1 1 d .
H11A H 0.132(3) 0.7268(19) 0.2116(8) 0.068(8) Uiso 1 1 d .
H5A H 0.512(3) 0.705(2) 0.1175(7) 0.068(8) Uiso 1 1 d .
H2A H 0.245(3) 0.455(2) 0.1437(8) 0.074(9) Uiso 1 1 d .
H7A H 0.128(2) 0.5123(17) 0.2138(7) 0.049(7) Uiso 1 1 d .
H4A H 0.502(3) 0.569(2) 0.1597(9) 0.083(9) Uiso 1 1 d .
H10A H 0.220(2) 0.7749(17) 0.1262(6) 0.043(6) Uiso 1 1 d .
H9A H 0.415(3) 0.786(2) 0.1973(9) 0.098(10) Uiso 1 1 d .

loop_
_atom_site_aniso_label
_atom_site_aniso_U_11
_atom_site_aniso_U_22
_atom_site_aniso_U_33
_atom_site_aniso_U_23
_atom_site_aniso_U_13
_atom_site_aniso_U_12
C24 0.0554(16) 0.0406(14) 0.0442(14) -0.0026(12) -0.0011(13) -0.0021(13)
C21 0.0472(15) 0.0391(14) 0.0526(15) 0.0021(12) 0.0026(13) -0.0015(13)
C25 0.0515(16) 0.0637(17) 0.0363(13) -0.0008(13) 0.0007(13) -0.0051(14)
C1 0.0440(15) 0.0380(14) 0.0415(14) 0.0000(11) 0.0031(12) -0.0017(12)
C2 0.0486(15) 0.0304(13) 0.0570(16) 0.0032(12) 0.0050(13) -0.0004(12)
B7 0.0428(17) 0.0466(18) 0.0506(18) 0.0033(15) 0.0028(15) -0.0006(15)
C30 0.0719(19) 0.0664(19) 0.0423(15) -0.0044(14) -0.0002(14) -0.0140(16)
B11 0.0468(17) 0.0435(17) 0.0521(18) -0.0078(14) -0.0022(15) 0.0035(15)
B6 0.0311(15) 0.0352(15) 0.0521(17) -0.0018(14) -0.0013(13) 0.0012(12)
B4 0.0373(17) 0.060(2) 0.062(2) -0.0013(17) -0.0062(16) 0.0038(16)
B3 0.0449(18) 0.0438(17) 0.0604(19) 0.0062(15) -0.0006(16) 0.0042(15)
C26 0.0602(18) 0.0641(19) 0.0600(17) -0.0079(16) -0.0059(15) -0.0012(15)
B8 0.0528(19) 0.0558(19) 0.0419(17) -0.0004(15) -0.0061(15) 0.0033(16)
C23 0.0590(18) 0.071(2) 0.0598(18) 0.0103(16) 0.0081(15) -0.0117(16)
C32 0.081(2) 0.0397(15) 0.0592(17) -0.0054(14) -0.0048(16) -0.0028(15)
B5 0.0412(18) 0.0478(19) 0.072(2) 0.0027(17) 0.0037(16) -0.0050(15)
B9 0.0488(19) 0.0370(16) 0.073(2) -0.0099(16) -0.0074(17) -0.0039(15)
C22 0.0677(19) 0.0607(18) 0.0705(19) -0.0080(16) 0.0104(16) 0.0183(16)
B10 0.0438(17) 0.0332(16) 0.0640(19) -0.0024(15) 0.0000(16) 0.0014(14)
C28 0.0576(19) 0.118(3) 0.061(2) -0.0016(19) -0.0027(17) 0.022(2)
C29 0.0489(18) 0.114(3) 0.064(2) -0.0040(19) -0.0041(16) -0.0170(19)
C27 0.078(2) 0.089(2) 0.068(2) 0.0004(18) -0.0110(18) 0.024(2)
C31 0.088(2) 0.074(2) 0.0612(19) -0.0068(16) 0.0024(17) -0.0350(18)
N1 0.254(3) 0.251(3) 0.0589(18) 0.0209(19) -0.024(2) -0.210(2)
C35 0.134(3) 0.156(3) 0.054(2) -0.003(2) -0.007(2) 0.074(3)
C34 0.088(3) 0.201(5) 0.140(3) -0.080(3) -0.025(3) -0.013(3)
C33 0.077(3) 0.127(3) 0.244(5) 0.085(3) 0.031(3) -0.016(3)

loop_
_atom_type_symbol
_atom_type_description
_atom_type_scat_dispersion_real
_atom_type_scat_dispersion_imag
_atom_type_scat_source
C C 0.0033 0.0016 'International Tables Vol C Tables 4.2.6.8 and 6.1.1.4'
H H 0.0000 0.0000 'International Tables Vol C Tables 4.2.6.8 and 6.1.1.4'
B B 0.0013 0.0007 'International Tables Vol C Tables 4.2.6.8 and 6.1.1.4'
N N 0.0061 0.0033 'International Tables Vol C Tables 4.2.6.8 and 6.1.1.4'

loop_
_geom_angle_atom_site_label_1
_geom_angle_atom_site_label_2
_geom_angle_atom_site_label_3
_geom_angle
C32 C24 C25 107.1(2)
C32 C24 C21 126.0(3)
C25 C24 C21 126.8(2)
C24 C21 C23 108.8(2)
C24 C21 C22 110.3(2)
C23 C21 C22 106.1(2)
C24 C21 C1 113.3(2)
C23 C21 C1 111.4(2)
C22 C21 C1 106.6(2)
C26 C25 C30 118.8(3)
C26 C25 C24 132.3(3)
C30 C25 C24 108.9(3)
C21 C1 C2 114.1(2)
C21 C1 B5 119.8(2)
C2 C1 B5 110.0(2)
C21 C1 B10 128.4(2)
C2 C1 B10 109.7(2)
B5 C1 B10 65.23(18)
C21 C1 B6 120.5(2)
C2 C1 B6 62.77(16)
B5 C1 B6 115.2(2)
B10 C1 B6 60.17(16)
C1 C2 B3 115.9(2)
C1 C2 B7 113.8(2)
B3 C2 B7 64.81(19)
C1 C2 B6 63.32(16)
B3 C2 B6 117.0(2)
B7 C2 B6 61.48(17)
C2 B7 B8 100.3(2)
C2 B7 B11 102.7(2)
B8 B7 B11 60.99(18)
C2 B7 B6 59.49(16)
B8 B7 B6 107.8(2)
B11 B7 B6 59.38(17)
C2 B7 B3 54.54(17)
B8 B7 B3 59.91(18)
B11 B7 B3 108.1(2)
B6 B7 B3 106.6(2)
C29 C30 C25 121.0(3)
C29 C30 C31 130.2(3)
C25 C30 C31 108.9(3)
B6 B11 B7 60.51(18)
B6 B11 B10 59.26(17)
B7 B11 B10 108.2(2)
B6 B11 B8 107.3(2)
B7 B11 B8 59.20(18)
B10 B11 B8 108.2(2)
B6 B11 B9 106.8(2)
B7 B11 B9 107.6(2)
B10 B11 B9 59.86(18)
B8 B11 B9 60.37(18)
C2 B6 B10 102.0(2)
C2 B6 C1 53.92(15)
B10 B6 C1 59.28(16)
C2 B6 B11 102.9(2)
B10 B6 B11 60.79(18)
C1 B6 B11 104.9(2)
C2 B6 B7 59.03(16)
B10 B6 B7 109.1(2)
C1 B6 B7 104.1(2)
B11 B6 B7 60.11(18)
B8 B4 B9 61.06(19)
B8 B4 B3 58.98(18)
B9 B4 B3 105.7(2)
B8 B4 B5 105.4(2)
B9 B4 B5 58.84(19)
B3 B4 B5 101.2(2)
C2 B3 B8 104.1(2)
C2 B3 B7 60.64(18)
B8 B3 B7 58.88(18)
C2 B3 B4 105.7(2)
B8 B3 B4 59.27(18)
B7 B3 B4 108.5(2)
C27 C26 C25 120.5(3)
B7 B8 B3 61.21(18)
B7 B8 B4 112.5(2)
B3 B8 B4 61.75(19)
B7 B8 B11 59.81(18)
B3 B8 B11 108.2(2)
B4 B8 B11 110.5(2)
B7 B8 B9 108.2(2)
B3 B8 B9 106.7(2)
B4 B8 B9 59.48(19)
B11 B8 B9 60.41(18)
C24 C32 C31 113.1(3)
C1 B5 B9 105.0(2)
C1 B5 B10 59.54(17)
B9 B5 B10 59.25(18)
C1 B5 B4 106.9(2)
B9 B5 B4 58.14(18)
B10 B5 B4 107.0(2)
B4 B9 B10 112.4(2)
B4 B9 B5 63.02(19)
B10 B9 B5 61.04(19)
B4 B9 B8 59.46(18)
B10 B9 B8 106.5(2)
B5 B9 B8 107.4(2)
B4 B9 B11 109.4(2)
B10 B9 B11 58.93(18)
B5 B9 B11 107.8(2)
B8 B9 B11 59.22(18)
C1 B10 B6 60.55(16)
C1 B10 B11 105.2(2)
B6 B10 B11 59.95(18)
C1 B10 B9 102.0(2)
B6 B10 B9 108.5(2)
B11 B10 B9 61.21(19)
C1 B10 B5 55.23(16)
B6 B10 B5 107.2(2)
B11 B10 B5 108.5(2)
B9 B10 B5 59.71(19)
C27 C28 C29 121.7(3)
C28 C29 C30 117.8(3)
C26 C27 C28 120.3(4)
C32 C31 C30 102.0(3)
C35 N1 C33 120.6(4)
C35 N1 C34 116.2(4)
C33 N1 C34 116.6(4)

loop_
_geom_bond_atom_site_label_1
_geom_bond_atom_site_label_2
_geom_bond_distance
C24 C32 1.330(4)
C24 C25 1.481(4)
C24 C21 1.526(4)
C21 C23 1.527(4)
C21 C22 1.545(4)
C21 C1 1.560(4)
C25 C26 1.387(4)
C25 C30 1.394(4)
C1 C2 1.566(3)
C1 B5 1.629(4)
C1 B10 1.710(4)
C1 B6 1.732(4)
C2 B3 1.603(4)
C2 B7 1.715(4)
C2 B6 1.723(4)
B7 B8 1.740(5)
B7 B11 1.751(4)
B7 B6 1.758(4)
B7 B3 1.781(4)
C30 C29 1.393(4)
C30 C31 1.498(5)
B11 B6 1.738(4)
B11 B10 1.752(5)
B11 B8 1.771(5)
B11 B9 1.793(5)
B6 B10 1.725(4)
B4 B8 1.764(5)
B4 B9 1.764(5)
B4 B3 1.807(5)
B4 B5 1.851(5)
B3 B8 1.758(5)
C26 C27 1.364(4)
B8 B9 1.792(5)
C32 C31 1.494(4)
B5 B9 1.777(5)
B5 B10 1.801(5)
B9 B10 1.769(5)
C28 C27 1.365(5)
C28 C29 1.384(5)
N1 C35 1.356(5)
N1 C33 1.419(6)
N1 C34 1.433(6)
